data_2220241
loop_
_publ_author_name
'Liang, Jin-hua'
'Jin, Dong'
'Gao, Xiao-feng'
'Wang, Jin-tang'

_publ_section_title
;
 1,1'-(Hexane-1,6-diyl)dipyridinium bis(hexafluorophosphate)
;
_journal_coeditor_code HK2581
_journal_issue 12
_journal_name_full 'Acta Crystallographica Section E'
_journal_page_first o2495
_journal_paper_doi 10.1107/S1600536808039639
_journal_volume 64
_journal_year 2008
_chemical_formula_iupac 'C16 H22 N2 2+, 2P1 F6 -'
_chemical_formula_moiety 'C16 H22 N2 2+, 2(F6 P -)'
_chemical_formula_sum 'C16 H22 F12 N2 P2'
_chemical_formula_weight 532.30(3)
_chemical_melting_point 513
_chemical_name_systematic
;
1,1'-(Hexane-1,6-diyl)dipyridinium bis(hexafluorophosphate)
;
_space_group_IT_number 2
_symmetry_cell_setting triclinic
_symmetry_space_group_name_Hall '-P 1'
_symmetry_space_group_name_H-M 'P -1'
_atom_sites_solution_hydrogens geom
_atom_sites_solution_primary direct
_atom_sites_solution_secondary difmap
_audit_creation_method SHELXL-97
_cell_angle_alpha 65.13(3)
_cell_angle_beta 65.46(3)
_cell_angle_gamma 74.37(3)
_cell_formula_units_Z 1
_cell_length_a 7.9140(16)
_cell_length_b 9.2930(18)
_cell_length_c 9.4870(19)
_cell_measurement_reflns_used 25
_cell_measurement_temperature 298(2)
_cell_measurement_theta_max 12
_cell_measurement_theta_min 10
_cell_volume 572.0(3)
_computing_cell_refinement 'CAD-4 Software (Enraf--Nonius, 1989)'
_computing_data_collection 'CAD-4 Software (Enraf--Nonius, 1989)'
_computing_data_reduction 'XCAD4 (Harms & Wocadlo, 1995)'
_computing_molecular_graphics 'SHELXTL (Sheldrick, 2008)'
_computing_publication_material 'SHELXTL (Sheldrick, 2008)'
_computing_structure_refinement 'SHELXL97 (Sheldrick, 2008)'
_computing_structure_solution 'SHELXS97 (Sheldrick, 2008)'
_diffrn_ambient_temperature 298(2)
_diffrn_measured_fraction_theta_full 0.983
_diffrn_measured_fraction_theta_max 0.983
_diffrn_measurement_device_type 'Enraf--Nonius CAD-4'
_diffrn_measurement_method \w/2\q
_diffrn_radiation_monochromator graphite
_diffrn_radiation_source 'fine-focus sealed tube'
_diffrn_radiation_type MoK\a
_diffrn_radiation_wavelength 0.71073
_diffrn_reflns_av_R_equivalents 0.0469
_diffrn_reflns_av_sigmaI/netI 0.0533
_diffrn_reflns_limit_h_max 9
_diffrn_reflns_limit_h_min -8
_diffrn_reflns_limit_k_max 10
_diffrn_reflns_limit_k_min -9
_diffrn_reflns_limit_l_max 11
_diffrn_reflns_limit_l_min 0
_diffrn_reflns_number 2172
_diffrn_reflns_theta_full 25.14
_diffrn_reflns_theta_max 25.14
_diffrn_reflns_theta_min 2.43
_diffrn_standards_decay_% 0
_diffrn_standards_interval_time 120
_diffrn_standards_number 3
_exptl_absorpt_coefficient_mu 0.293
_exptl_absorpt_correction_T_max 0.9438
_exptl_absorpt_correction_T_min 0.9173
_exptl_absorpt_correction_type psi-scan
_exptl_absorpt_process_details '(North <i>et al.</i>,  1968)'
_exptl_crystal_colour colorless
_exptl_crystal_density_diffrn 1.545
_exptl_crystal_density_method 'not measured'
_exptl_crystal_description block
_exptl_crystal_F_000 270
_exptl_crystal_size_max 0.30
_exptl_crystal_size_mid 0.30
_exptl_crystal_size_min 0.20
_refine_diff_density_max 0.303
_refine_diff_density_min -0.384
_refine_ls_extinction_method none
_refine_ls_goodness_of_fit_ref 1.005
_refine_ls_hydrogen_treatment constr
_refine_ls_matrix_type full
_refine_ls_number_parameters 200
_refine_ls_number_reflns 2014
_refine_ls_restrained_S_all 1.054
_refine_ls_R_factor_all 0.0900
_refine_ls_R_factor_gt 0.0651
_refine_ls_shift/su_max 0.000
_refine_ls_shift/su_mean 0.000
_refine_ls_structure_factor_coef Fsqd
_refine_ls_weighting_details 'calc w=1/[\s^2^(Fo^2^)+(0.06P)^2^+0.95P] where P=(Fo^2^+2Fc^2^)/3'
_refine_ls_weighting_scheme calc
_refine_ls_wR_factor_gt 0.1492
_refine_ls_wR_factor_ref 0.1659
_reflns_number_gt 1499
_reflns_number_total 2014
_reflns_threshold_expression I>2\s(I)
_cod_data_source_file hk2581.cif
_cod_data_source_block I
_cod_database_code 2220241
_cod_database_fobs_code 2220241

loop_
_symmetry_equiv_pos_as_xyz
'x, y, z'
'-x, -y, -z'

loop_
_atom_site_type_symbol
_atom_site_label
_atom_site_fract_x
_atom_site_fract_y
_atom_site_fract_z
_atom_site_U_iso_or_equiv
_atom_site_adp_type
_atom_site_calc_flag
_atom_site_refinement_flags
_atom_site_occupancy
_atom_site_disorder_assembly
_atom_site_disorder_group
P P 0.16995(14) 0.79005(13) 0.78487(13) 0.0539(4) Uani d . 1 . .
N N 0.6355(4) 0.7536(4) 0.2462(4) 0.0472(8) Uani d . 1 . .
F F1 -0.006(3) 0.696(3) 0.842(2) 0.156(6) Uani d PU 0.43(2) A 1
F F2 0.369(2) 0.8457(19) 0.721(2) 0.104(5) Uani d PU 0.43(2) A 1
F F3 0.034(2) 0.8894(16) 0.8982(15) 0.091(4) Uani d PU 0.43(2) A 1
F F4 0.215(2) 0.645(2) 0.939(2) 0.076(4) Uani d PU 0.43(2) A 1
F F5 0.126(2) 0.936(2) 0.635(2) 0.078(4) Uani d PU 0.43(2) A 1
F F6 0.223(3) 0.677(3) 0.684(2) 0.076(4) Uani d PU 0.43(2) A 1
F F1' -0.0338(9) 0.7809(16) 0.8155(14) 0.118(4) Uani d PU 0.57(2) A 2
F F2' 0.375(2) 0.785(2) 0.775(2) 0.144(5) Uani d PU 0.57(2) A 2
F F3' 0.127(2) 0.9036(12) 0.8910(13) 0.098(3) Uani d PU 0.57(2) A 2
F F4' 0.150(2) 0.6338(18) 0.9501(17) 0.090(4) Uani d PU 0.57(2) A 2
F F5' 0.195(2) 0.9495(17) 0.6211(17) 0.094(4) Uani d PU 0.57(2) A 2
F F6' 0.2820(19) 0.6854(19) 0.6687(18) 0.082(4) Uani d PU 0.57(2) A 2
C C1 0.6255(6) 0.6893(5) 0.1468(5) 0.0607(11) Uani d . 1 . .
H H1A 0.7227 0.6159 0.1113 0.073 Uiso calc R 1 . .
C C2 0.4732(7) 0.7312(6) 0.0972(6) 0.0735(13) Uani d . 1 . .
H H2A 0.4661 0.6866 0.0288 0.088 Uiso calc R 1 . .
C C3 0.3292(6) 0.8420(6) 0.1517(6) 0.0751(14) Uani d . 1 . .
H H3A 0.2260 0.8736 0.1179 0.090 Uiso calc R 1 . .
C C4 0.3402(6) 0.9030(6) 0.2537(6) 0.0721(13) Uani d . 1 . .
H H4A 0.2428 0.9751 0.2913 0.087 Uiso calc R 1 . .
C C5 0.4934(5) 0.8603(5) 0.3029(5) 0.0543(10) Uani d . 1 . .
H H5A 0.5003 0.9029 0.3730 0.065 Uiso calc R 1 . .
C C6 0.7977(5) 0.7070(5) 0.3014(5) 0.0580(10) Uani d . 1 . .
H H6A 0.8387 0.8022 0.2896 0.070 Uiso calc R 1 . .
H H6B 0.8998 0.6558 0.2307 0.070 Uiso calc R 1 . .
C C7 0.7536(5) 0.5942(5) 0.4801(5) 0.0563(10) Uani d . 1 . .
H H7A 0.7184 0.4969 0.4908 0.068 Uiso calc R 1 . .
H H7B 0.6475 0.6434 0.5502 0.068 Uiso calc R 1 . .
C C8 0.9189(5) 0.5519(5) 0.5406(5) 0.0602(11) Uani d . 1 . .
H H8A 0.9628 0.6498 0.5183 0.072 Uiso calc R 1 . .
H H8B 0.8761 0.4963 0.6595 0.072 Uiso calc R 1 . .

loop_
_atom_site_aniso_label
_atom_site_aniso_U_11
_atom_site_aniso_U_22
_atom_site_aniso_U_33
_atom_site_aniso_U_12
_atom_site_aniso_U_13
_atom_site_aniso_U_23
P 0.0470(6) 0.0550(6) 0.0538(6) 0.0051(4) -0.0114(5) -0.0263(5)
N 0.0332(15) 0.0466(17) 0.0475(17) -0.0002(13) -0.0093(13) -0.0107(14)
F1 0.136(9) 0.160(11) 0.165(9) -0.050(8) -0.033(7) -0.049(8)
F2 0.082(6) 0.104(7) 0.133(9) -0.045(5) -0.035(6) -0.030(6)
F3 0.101(8) 0.077(5) 0.074(5) 0.016(5) -0.007(5) -0.048(4)
F4 0.085(8) 0.067(5) 0.077(7) -0.003(6) -0.043(6) -0.016(4)
F5 0.070(6) 0.080(7) 0.059(5) 0.015(5) -0.024(5) -0.015(4)
F6 0.097(9) 0.078(5) 0.083(8) -0.014(6) -0.038(7) -0.046(5)
F1' 0.041(3) 0.113(7) 0.173(7) -0.002(3) -0.039(3) -0.027(5)
F2' 0.118(6) 0.180(10) 0.147(8) -0.033(7) -0.069(6) -0.036(7)
F3' 0.126(7) 0.088(4) 0.086(4) 0.000(5) -0.021(5) -0.058(3)
F4' 0.090(7) 0.068(4) 0.074(4) 0.010(5) -0.009(5) -0.022(3)
F5' 0.124(8) 0.077(4) 0.069(4) -0.014(6) -0.023(6) -0.023(3)
F6' 0.074(6) 0.078(5) 0.075(4) 0.002(4) 0.003(4) -0.043(3)
C1 0.064(3) 0.052(2) 0.057(2) 0.0000(19) -0.015(2) -0.022(2)
C2 0.084(3) 0.086(3) 0.066(3) -0.017(3) -0.040(3) -0.023(3)
C3 0.051(3) 0.095(4) 0.066(3) -0.015(2) -0.031(2) -0.002(3)
C4 0.042(2) 0.083(3) 0.066(3) 0.014(2) -0.014(2) -0.021(2)
C5 0.050(2) 0.056(2) 0.053(2) 0.0118(18) -0.0171(18) -0.0268(19)
C6 0.0340(19) 0.066(3) 0.066(3) -0.0019(17) -0.0187(18) -0.017(2)
C7 0.0339(19) 0.074(3) 0.057(2) 0.0055(18) -0.0156(17) -0.027(2)
C8 0.044(2) 0.082(3) 0.060(2) 0.009(2) -0.0230(19) -0.035(2)

loop_
_atom_type_symbol
_atom_type_description
_atom_type_scat_dispersion_real
_atom_type_scat_dispersion_imag
_atom_type_scat_source
C C 0.0033 0.0016 'International Tables Vol C Tables 4.2.6.8 and 6.1.1.4'
H H 0.0000 0.0000 'International Tables Vol C Tables 4.2.6.8 and 6.1.1.4'
N N 0.0061 0.0033 'International Tables Vol C Tables 4.2.6.8 and 6.1.1.4'
F F 0.0171 0.0103 'International Tables Vol C Tables 4.2.6.8 and 6.1.1.4'
P P 0.1023 0.0942 'International Tables Vol C Tables 4.2.6.8 and 6.1.1.4'

loop_
_geom_angle_atom_site_label_1
_geom_angle_atom_site_label_2
_geom_angle_atom_site_label_3
_geom_angle_site_symmetry_1
_geom_angle
F1' P F6 . 85.7(10)
F1' P F2' . 173.4(6)
F6 P F2' . 95.7(10)
F1' P F3 . 70.4(7)
F6 P F3 . 156.1(13)
F2' P F3 . 107.8(9)
F1' P F2 . 164.7(6)
F6 P F2 . 98.4(9)
F3 P F2 . 105.1(10)
F1' P F5 . 76.2(6)
F6 P F5 . 89.5(10)
F2' P F5 . 110.2(6)
F3 P F5 . 86.5(8)
F2 P F5 . 89.1(7)
F1' P F6' . 101.7(9)
F2' P F6' . 80.1(9)
F3 P F6' . 172.1(12)
F2 P F6' . 82.4(8)
F5 P F6' . 91.2(9)
F1' P F4' . 86.0(5)
F6 P F4' . 88.5(9)
F2' P F4' . 87.5(6)
F3 P F4' . 88.2(7)
F2 P F4' . 108.7(6)
F5 P F4' . 162.2(6)
F6' P F4' . 91.8(7)
F1' P F4 . 104.3(6)
F6 P F4 . 91.8(10)
F2' P F4 . 69.2(7)
F3 P F4 . 92.5(9)
F2 P F4 . 90.3(7)
F5 P F4 . 178.6(11)
F6' P F4 . 90.0(9)
F1' P F5' . 95.7(6)
F6 P F5' . 93.0(9)
F2' P F5' . 90.7(6)
F3 P F5' . 91.0(7)
F2 P F5' . 69.5(6)
F6' P F5' . 89.2(8)
F4' P F5' . 177.8(7)
F4 P F5' . 159.8(6)
F6 P F1 . 69.9(12)
F2' P F1 . 149.1(8)
F3 P F1 . 87.2(7)
F2 P F1 . 166.6(10)
F5 P F1 . 97.2(9)
F6' P F1 . 85.7(11)
F4' P F1 . 65.6(7)
F4 P F1 . 83.6(8)
F5' P F1 . 116.5(8)
F1' P F3' . 97.5(6)
F6 P F3' . 176.5(11)
F2' P F3' . 80.9(7)
F2 P F3' . 78.8(9)
F5 P F3' . 92.5(8)
F6' P F3' . 160.7(10)
F4' P F3' . 90.4(7)
F4 P F3' . 86.1(8)
F5' P F3' . 88.0(6)
F1 P F3' . 112.6(7)
N C1 C2 . 120.6(4)
N C1 H1A . 119.7
C2 C1 H1A . 119.7
C1 C2 C3 . 118.7(4)
C1 C2 H2A . 120.7
C3 C2 H2A . 120.7
C4 C3 C2 . 119.8(4)
C4 C3 H3A . 120.1
C2 C3 H3A . 120.1
C3 C4 C5 . 121.1(4)
C3 C4 H4A . 119.4
C5 C4 H4A . 119.4
N C5 C4 . 118.6(4)
N C5 H5A . 120.7
C4 C5 H5A . 120.7
C1 N C5 . 121.2(3)
C1 N C6 . 120.7(3)
C5 N C6 . 118.1(3)
N C6 C7 . 112.5(3)
N C6 H6A . 109.1
C7 C6 H6A . 109.1
N C6 H6B . 109.1
C7 C6 H6B . 109.1
H6A C6 H6B . 107.8
C6 C7 C8 . 112.7(3)
C6 C7 H7A . 109.0
C8 C7 H7A . 109.0
C6 C7 H7B . 109.0
C8 C7 H7B . 109.0
H7A C7 H7B . 107.8
C8 C8 C7 2_766 113.4(4)
C8 C8 H8A 2_766 108.9
C7 C8 H8A . 108.9
C8 C8 H8B 2_766 108.9
C7 C8 H8B . 108.9
H8A C8 H8B . 107.7

loop_
_geom_bond_atom_site_label_1
_geom_bond_atom_site_label_2
_geom_bond_site_symmetry_2
_geom_bond_distance
P F1' . 1.535(7)
P F6 . 1.567(19)
P F2' . 1.575(15)
P F3 . 1.582(11)
P F2 . 1.583(14)
P F5 . 1.588(16)
P F6' . 1.604(14)
P F4' . 1.611(14)
P F4 . 1.612(18)
P F5' . 1.617(14)
P F1 . 1.619(15)
P F3' . 1.631(9)
C1 N . 1.347(5)
C1 C2 . 1.375(6)
C1 H1A . 0.9300
C2 C3 . 1.397(7)
C2 H2A . 0.9300
C3 C4 . 1.350(7)
C3 H3A . 0.9300
C4 C5 . 1.379(6)
C4 H4A . 0.9300
C5 N . 1.372(5)
C5 H5A . 0.9300
N C6 . 1.476(5)
C6 C7 . 1.518(6)
C6 H6A . 0.9700
C6 H6B . 0.9700
C7 C8 . 1.534(5)
C7 H7A . 0.9700
C7 H7B . 0.9700
C8 C8 2_766 1.518(7)
C8 H8A . 0.9700
C8 H8B . 0.9700

loop_
_geom_hbond_atom_site_label_D
_geom_hbond_atom_site_label_H
_geom_hbond_atom_site_label_A
_geom_hbond_site_symmetry_A
_geom_hbond_distance_DH
_geom_hbond_distance_HA
_geom_hbond_distance_DA
_geom_hbond_angle_DHA
C1 H1A F4' 2_666 0.93 2.48 3.333(17) 153.00
C2 H2A F2' 1_554 0.93 2.53 3.267(18) 137.00
C3 H3A F3' 1_554 0.93 2.47 3.257(15) 142.00
C4 H4A F1' 2_576 0.93 2.52 3.287(14) 140.00
